data_2018280
loop_
_publ_author_name
'Gotoh, Kazuma'
'Ishida, Hiroyuki'

_publ_section_title
;
 Hydrogen-bonded structures of the isomeric compounds of phthalazine with
 3-chloro-2-nitrobenzoic acid, 4-chloro-2-nitrobenzoic acid and
 4-chloro-3-nitrobenzoic acid
;
_journal_coeditor_code FG3232
_journal_issue 11
_journal_name_full 'Acta Crystallographica Section C'
_journal_page_first o473
_journal_page_last o478
_journal_paper_doi 10.1107/S0108270111044829
_journal_volume 67
_journal_year 2011
_chemical_formula_iupac 'C7 H3.69 Cl N O4 , C8 H6.31 N2'
_chemical_formula_moiety 'C7 H3.69 Cl N O4, C8 H6.31 N2'
_chemical_formula_sum 'C15 H10 Cl N3 O4'
_chemical_formula_weight 331.71
_chemical_name_systematic
;
4-chloro-2-nitrobenzoic acid--phthalazine (1/1)
;
_space_group_IT_number 14
_symmetry_cell_setting monoclinic
_symmetry_space_group_name_Hall '-P 2ybc'
_symmetry_space_group_name_H-M 'P 1 21/c 1'
_atom_sites_solution_hydrogens geom
_atom_sites_solution_primary direct
_atom_sites_solution_secondary difmap
_cell_angle_alpha 90.0000
_cell_angle_beta 106.8955(13)
_cell_angle_gamma 90.0000
_cell_formula_units_Z 8
_cell_length_a 12.2261(5)
_cell_length_b 16.9779(7)
_cell_length_c 14.4537(6)
_cell_measurement_reflns_used 42486
_cell_measurement_temperature 190.0(10)
_cell_measurement_theta_max 29.9
_cell_measurement_theta_min 3.1
_cell_volume 2870.7(2)
_computing_cell_refinement 'PROCESS-AUTO (Rigaku/MSC, 2004)'
_computing_data_collection 'PROCESS-AUTO (Rigaku/MSC, 2004)'
_computing_data_reduction 'CrystalStructure (Rigaku/MSC, 2004)'
_computing_molecular_graphics
;
ORTEP-3 (Farrugia, 1997) and WinGX (Farrugia, 1999)
;
_computing_publication_material
;
CrystalStructure (Rigaku/MSC, 2004) and PLATON (Spek, 2009)
;
_computing_structure_refinement 'SHELXL97 (Sheldrick, 2008)'
_computing_structure_solution 'SHELXS97 (Sheldrick, 2008)'
_diffrn_ambient_temperature 190.0(10)
_diffrn_detector_area_resol_mean 10.00
_diffrn_measured_fraction_theta_full 0.998
_diffrn_measured_fraction_theta_max 0.996
_diffrn_measurement_device_type 'Rigaku R-AXIS RAPID II'
_diffrn_measurement_method \w
_diffrn_radiation_type 'Mo K\a'
_diffrn_radiation_wavelength 0.71075
_diffrn_reflns_av_R_equivalents 0.030
_diffrn_reflns_limit_h_max 17
_diffrn_reflns_limit_h_min -17
_diffrn_reflns_limit_k_max 23
_diffrn_reflns_limit_k_min -23
_diffrn_reflns_limit_l_max 20
_diffrn_reflns_limit_l_min -20
_diffrn_reflns_number 60079
_diffrn_reflns_theta_full 25.00
_diffrn_reflns_theta_max 29.96
_exptl_absorpt_coefficient_mu 0.291
_exptl_absorpt_correction_T_max 0.916
_exptl_absorpt_correction_T_min 0.790
_exptl_absorpt_correction_type multi-scan
_exptl_absorpt_process_details '(ABSCOR; Higashi, 1995)'
_exptl_crystal_colour colourless
_exptl_crystal_density_diffrn 1.535
_exptl_crystal_density_method 'not measured'
_exptl_crystal_description block
_exptl_crystal_F_000 1360.00
_exptl_crystal_size_max 0.35
_exptl_crystal_size_mid 0.35
_exptl_crystal_size_min 0.30
_refine_diff_density_max 0.713
_refine_diff_density_min -0.407
_refine_ls_extinction_method none
_refine_ls_goodness_of_fit_ref 1.074
_refine_ls_hydrogen_treatment mixed
_refine_ls_matrix_type full
_refine_ls_number_parameters 429
_refine_ls_number_reflns 8318
_refine_ls_number_restraints 4
_refine_ls_restrained_S_all 1.074
_refine_ls_R_factor_all 0.0507
_refine_ls_R_factor_gt 0.0416
_refine_ls_shift/su_max 0.002
_refine_ls_shift/su_mean 0.000
_refine_ls_structure_factor_coef Fsqd
_refine_ls_weighting_details 'calc w = 1/[\s^2^(Fo^2^)+(0.0667P)^2^+0.6974P] where P=(Fo^2^+2Fc^2^)/3'
_refine_ls_weighting_scheme calc
_refine_ls_wR_factor_gt 0.1170
_refine_ls_wR_factor_ref 0.1226
_reflns_number_gt 6797
_reflns_number_total 8318
_reflns_threshold_expression I>2\s(I)
_cod_data_source_file fg3232.cif
_cod_data_source_block II
_cod_original_sg_symbol_H-M 'P 21/c'
_cod_database_code 2018280
_cod_database_fobs_code 2018280

loop_
_symmetry_equiv_pos_site_id
_symmetry_equiv_pos_as_xyz
1 +x,+y,+z
2 -x,1/2+y,1/2-z
3 -x,-y,-z
4 +x,1/2-y,1/2+z

loop_
_atom_site_type_symbol
_atom_site_label
_atom_site_fract_x
_atom_site_fract_y
_atom_site_fract_z
_atom_site_U_iso_or_equiv
_atom_site_adp_type
_atom_site_calc_flag
_atom_site_refinement_flags
_atom_site_occupancy
_atom_site_symmetry_multiplicity
Cl Cl1 0.55901(4) 1.18856(2) 0.62196(4) 0.05865(14) Uani d . 1 1
Cl Cl2 0.05353(4) 0.066117(18) 0.64095(3) 0.04574(11) Uani d . 1 1
O O1 0.59811(8) 0.80083(5) 0.69175(8) 0.0376(2) Uani d D 1 1
H H1 0.585(3) 0.7517(11) 0.686(2) 0.056 Uiso d PD 0.68(3) 1
O O2 0.40830(9) 0.80837(6) 0.63575(11) 0.0538(3) Uani d . 1 1
O O3 0.26069(10) 0.93500(8) 0.65252(10) 0.0584(3) Uani d . 1 1
O O4 0.25733(12) 0.93652(10) 0.50401(9) 0.0726(5) Uani d . 1 1
O O5 0.10102(8) 0.45715(5) 0.67381(8) 0.0373(2) Uani d D 1 1
H H5A 0.086(3) 0.5065(11) 0.662(2) 0.056 Uiso d PD 0.70(3) 1
O O6 -0.08500(9) 0.45017(6) 0.59582(11) 0.0615(4) Uani d . 1 1
O O7 -0.20781(10) 0.34531(9) 0.68478(9) 0.0617(4) Uani d . 1 1
O O8 -0.26342(8) 0.30349(7) 0.53870(8) 0.0462(3) Uani d . 1 1
N N1 0.30491(9) 0.94554(6) 0.58779(9) 0.0324(2) Uani d . 1 1
N N2 0.56386(9) 0.65231(6) 0.66595(8) 0.0283(2) Uani d D 1 1
H H2 0.581(5) 0.7017(15) 0.681(4) 0.042 Uiso d PD 0.32(3) 1
N N3 0.65839(9) 0.60476(6) 0.67948(8) 0.0297(2) Uani d . 1 1
N N4 -0.19120(9) 0.31371(6) 0.61492(8) 0.0298(2) Uani d . 1 1
N N5 0.06751(10) 0.60825(6) 0.64760(9) 0.0320(2) Uani d D 1 1
H H5B 0.085(5) 0.5573(14) 0.653(5) 0.048 Uiso d PD 0.30(3) 1
N N6 0.15748(9) 0.65793(6) 0.65039(9) 0.0341(2) Uani d . 1 1
C C1 0.51646(9) 0.92627(6) 0.65260(8) 0.0230(2) Uani d . 1 1
C C2 0.42328(10) 0.97588(7) 0.61631(8) 0.0248(2) Uani d . 1 1
C C3 0.43361(11) 1.05618(7) 0.60624(9) 0.0307(3) Uani d . 1 1
H H3 0.3682 1.0884 0.5810 0.037 Uiso calc R 1 1
C C4 0.54271(12) 1.08825(7) 0.63415(10) 0.0322(3) Uani d . 1 1
C C5 0.63826(11) 1.04195(7) 0.67217(9) 0.0303(2) Uani d . 1 1
H H5 0.7123 1.0649 0.6920 0.036 Uiso calc R 1 1
C C6 0.62447(10) 0.96126(7) 0.68098(9) 0.0258(2) Uani d . 1 1
H H6 0.6900 0.9292 0.7069 0.031 Uiso calc R 1 1
C C7 0.50191(10) 0.83864(7) 0.65949(9) 0.0267(2) Uani d . 1 1
C C8 0.64130(10) 0.52950(7) 0.66122(9) 0.0265(2) Uani d . 1 1
H H8 0.7065 0.4966 0.6707 0.032 Uiso calc R 1 1
C C9 0.53156(9) 0.49356(6) 0.62818(8) 0.0218(2) Uani d . 1 1
C C10 0.51489(10) 0.41204(7) 0.61081(9) 0.0273(2) Uani d . 1 1
H H10 0.5784 0.3774 0.6219 0.033 Uiso calc R 1 1
C C11 0.40532(11) 0.38357(7) 0.57769(9) 0.0301(2) Uani d . 1 1
H H11 0.3934 0.3287 0.5665 0.036 Uiso calc R 1 1
C C12 0.31042(11) 0.43415(7) 0.56005(9) 0.0299(2) Uani d . 1 1
H H12 0.2355 0.4130 0.5361 0.036 Uiso calc R 1 1
C C13 0.32442(10) 0.51367(7) 0.57697(9) 0.0272(2) Uani d . 1 1
H H13 0.2600 0.5476 0.5653 0.033 Uiso calc R 1 1
C C14 0.43612(9) 0.54386(6) 0.61201(8) 0.0222(2) Uani d . 1 1
C C15 0.45979(10) 0.62467(7) 0.63407(9) 0.0262(2) Uani d . 1 1
H H15 0.3975 0.6601 0.6253 0.031 Uiso calc R 1 1
C C16 0.01848(10) 0.33121(6) 0.64156(8) 0.0238(2) Uani d . 1 1
C C17 -0.07593(10) 0.28156(7) 0.62597(8) 0.0244(2) Uani d . 1 1
C C18 -0.06837(11) 0.20045(7) 0.62387(9) 0.0285(2) Uani d . 1 1
H H18 -0.1346 0.1683 0.6118 0.034 Uiso calc R 1 1
C C19 0.03963(11) 0.16757(7) 0.64005(9) 0.0295(2) Uani d . 1 1
C C20 0.13647(11) 0.21412(7) 0.65704(9) 0.0297(2) Uani d . 1 1
H H20 0.2097 0.1906 0.6683 0.036 Uiso calc R 1 1
C C21 0.12533(10) 0.29557(7) 0.65749(9) 0.0272(2) Uani d . 1 1
H H21 0.1916 0.3276 0.6688 0.033 Uiso calc R 1 1
C C22 0.00558(10) 0.41941(7) 0.63517(9) 0.0293(2) Uani d . 1 1
C C23 0.13553(10) 0.73295(7) 0.63441(10) 0.0301(2) Uani d . 1 1
H H23 0.1976 0.7669 0.6355 0.036 Uiso calc R 1 1
C C24 0.02458(9) 0.76726(6) 0.61544(8) 0.0235(2) Uani d . 1 1
C C25 0.00269(11) 0.84859(7) 0.60091(10) 0.0293(2) Uani d . 1 1
H H25 0.0632 0.8841 0.6021 0.035 Uiso calc R 1 1
C C26 -0.10699(11) 0.87592(7) 0.58500(10) 0.0318(3) Uani d . 1 1
H H26 -0.1220 0.9307 0.5754 0.038 Uiso calc R 1 1
C C27 -0.19758(11) 0.82383(8) 0.58274(9) 0.0304(2) Uani d . 1 1
H H27 -0.2729 0.8439 0.5713 0.036 Uiso calc R 1 1
C C28 -0.17816(10) 0.74457(7) 0.59685(9) 0.0281(2) Uani d . 1 1
H H28 -0.2394 0.7097 0.5956 0.034 Uiso calc R 1 1
C C29 -0.06596(9) 0.71544(7) 0.61326(8) 0.0235(2) Uani d . 1 1
C C30 -0.03699(11) 0.63489(7) 0.63011(9) 0.0284(2) Uani d . 1 1
H H30 -0.0963 0.5984 0.6287 0.034 Uiso calc R 1 1

loop_
_atom_site_aniso_label
_atom_site_aniso_U_11
_atom_site_aniso_U_22
_atom_site_aniso_U_33
_atom_site_aniso_U_12
_atom_site_aniso_U_13
_atom_site_aniso_U_23
Cl1 0.0642(3) 0.02301(17) 0.0863(3) -0.00631(16) 0.0179(2) 0.01464(17)
Cl2 0.0610(2) 0.01785(14) 0.0515(2) 0.00608(13) 0.00546(17) -0.00207(12)
O1 0.0260(4) 0.0196(4) 0.0629(7) 0.0009(3) 0.0062(4) -0.0011(4)
O2 0.0274(5) 0.0239(5) 0.1024(10) -0.0036(4) 0.0066(6) 0.0012(5)
O3 0.0417(6) 0.0732(8) 0.0690(8) -0.0217(6) 0.0300(6) -0.0239(7)
O4 0.0535(7) 0.1081(12) 0.0420(7) -0.0334(8) -0.0085(6) 0.0052(7)
O5 0.0254(4) 0.0196(4) 0.0618(6) -0.0004(3) 0.0044(4) 0.0018(4)
O6 0.0372(6) 0.0224(5) 0.0987(10) 0.0037(4) -0.0216(6) 0.0015(5)
O7 0.0464(6) 0.0907(10) 0.0448(6) 0.0345(7) 0.0084(5) -0.0099(6)
O8 0.0271(5) 0.0572(7) 0.0449(6) 0.0003(4) -0.0043(4) -0.0013(5)
N1 0.0240(5) 0.0273(5) 0.0420(6) 0.0002(4) 0.0034(4) 0.0000(4)
N2 0.0311(5) 0.0180(4) 0.0336(5) 0.0001(4) 0.0058(4) -0.0001(4)
N3 0.0250(5) 0.0236(5) 0.0383(6) -0.0017(4) 0.0058(4) 0.0014(4)
N4 0.0243(5) 0.0293(5) 0.0339(5) 0.0024(4) 0.0053(4) 0.0043(4)
N5 0.0337(5) 0.0198(5) 0.0405(6) 0.0013(4) 0.0076(5) 0.0003(4)
N6 0.0282(5) 0.0251(5) 0.0480(7) 0.0025(4) 0.0095(5) -0.0005(4)
C1 0.0239(5) 0.0201(5) 0.0251(5) -0.0005(4) 0.0073(4) -0.0016(4)
C2 0.0232(5) 0.0239(5) 0.0266(5) -0.0007(4) 0.0063(4) -0.0004(4)
C3 0.0332(6) 0.0238(5) 0.0335(6) 0.0041(5) 0.0073(5) 0.0053(4)
C4 0.0406(7) 0.0210(5) 0.0359(6) -0.0042(5) 0.0123(5) 0.0036(5)
C5 0.0302(6) 0.0256(6) 0.0352(6) -0.0080(5) 0.0098(5) -0.0009(5)
C6 0.0237(5) 0.0231(5) 0.0301(5) -0.0012(4) 0.0071(4) -0.0019(4)
C7 0.0249(5) 0.0207(5) 0.0340(6) -0.0006(4) 0.0076(4) -0.0031(4)
C8 0.0218(5) 0.0232(5) 0.0334(6) 0.0011(4) 0.0060(4) 0.0025(4)
C9 0.0224(5) 0.0185(5) 0.0242(5) 0.0008(4) 0.0064(4) 0.0010(4)
C10 0.0280(6) 0.0187(5) 0.0349(6) 0.0035(4) 0.0084(5) 0.0001(4)
C11 0.0336(6) 0.0204(5) 0.0349(6) -0.0034(4) 0.0077(5) -0.0030(4)
C12 0.0254(5) 0.0302(6) 0.0319(6) -0.0051(5) 0.0047(5) -0.0024(5)
C13 0.0221(5) 0.0279(5) 0.0298(6) 0.0027(4) 0.0047(4) -0.0012(4)
C14 0.0235(5) 0.0199(5) 0.0227(5) 0.0028(4) 0.0057(4) 0.0004(4)
C15 0.0281(5) 0.0192(5) 0.0297(5) 0.0034(4) 0.0059(4) 0.0002(4)
C16 0.0241(5) 0.0187(5) 0.0259(5) 0.0015(4) 0.0031(4) -0.0002(4)
C17 0.0229(5) 0.0232(5) 0.0247(5) 0.0026(4) 0.0031(4) 0.0000(4)
C18 0.0310(6) 0.0216(5) 0.0293(6) -0.0037(4) 0.0029(5) -0.0009(4)
C19 0.0398(6) 0.0181(5) 0.0277(6) 0.0042(5) 0.0050(5) -0.0008(4)
C20 0.0293(6) 0.0253(5) 0.0322(6) 0.0085(5) 0.0051(5) 0.0000(4)
C21 0.0238(5) 0.0233(5) 0.0323(6) 0.0022(4) 0.0047(4) 0.0006(4)
C22 0.0268(6) 0.0198(5) 0.0369(6) 0.0019(4) 0.0022(5) -0.0005(4)
C23 0.0239(5) 0.0255(6) 0.0411(7) -0.0005(4) 0.0095(5) -0.0004(5)
C24 0.0229(5) 0.0201(5) 0.0264(5) -0.0010(4) 0.0057(4) -0.0005(4)
C25 0.0294(6) 0.0195(5) 0.0380(6) -0.0023(4) 0.0082(5) 0.0012(4)
C26 0.0353(6) 0.0219(5) 0.0372(6) 0.0046(5) 0.0088(5) 0.0020(5)
C27 0.0262(5) 0.0319(6) 0.0330(6) 0.0067(5) 0.0086(5) 0.0024(5)
C28 0.0240(5) 0.0295(6) 0.0309(6) -0.0023(4) 0.0080(4) 0.0003(4)
C29 0.0242(5) 0.0214(5) 0.0242(5) -0.0019(4) 0.0060(4) -0.0006(4)
C30 0.0313(6) 0.0198(5) 0.0326(6) -0.0036(4) 0.0070(5) 0.0000(4)

loop_
_atom_type_symbol
_atom_type_description
_atom_type_scat_dispersion_real
_atom_type_scat_dispersion_imag
_atom_type_scat_source
C C 0.0033 0.0016 'International Tables Vol C Tables 4.2.6.8 and 6.1.1.4'
H H 0.0000 0.0000 'International Tables Vol C Tables 4.2.6.8 and 6.1.1.4'
O O 0.0106 0.0060 'International Tables Vol C Tables 4.2.6.8 and 6.1.1.4'
N N 0.0061 0.0033 'International Tables Vol C Tables 4.2.6.8 and 6.1.1.4'
Cl Cl 0.1484 0.1585 'International Tables Vol C Tables 4.2.6.8 and 6.1.1.4'

loop_
_geom_angle_atom_site_label_1
_geom_angle_atom_site_label_2
_geom_angle_atom_site_label_3
_geom_angle
C7 O1 H1 109(2)
C22 O5 H5A 106(2)
O4 N1 O3 124.43(13)
O4 N1 C2 118.55(12)
O3 N1 C2 116.92(11)
C15 N2 N3 122.03(10)
C15 N2 H2 124(4)
N3 N2 H2 114(4)
C8 N3 N2 117.75(10)
O8 N4 O7 124.67(12)
O8 N4 C17 117.88(11)
O7 N4 C17 117.36(11)
C30 N5 N6 121.37(10)
C30 N5 H5B 123(4)
N6 N5 H5B 115(4)
C23 N6 N5 118.02(10)
C2 C1 C6 117.01(10)
C2 C1 C7 121.59(10)
C6 C1 C7 121.39(10)
C3 C2 C1 123.20(11)
C3 C2 N1 115.28(10)
C1 C2 N1 121.51(10)
C2 C3 C4 117.81(11)
C2 C3 H3 121.1
C4 C3 H3 121.1
C5 C4 C3 121.48(11)
C5 C4 Cl1 119.43(10)
C3 C4 Cl1 119.09(10)
C4 C5 C6 119.06(11)
C4 C5 H5 120.5
C6 C5 H5 120.5
C5 C6 C1 121.44(11)
C5 C6 H6 119.3
C1 C6 H6 119.3
O2 C7 O1 125.03(11)
O2 C7 C1 121.43(11)
O1 C7 C1 113.54(10)
N3 C8 C9 124.43(11)
N3 C8 H8 117.8
C9 C8 H8 117.8
C14 C9 C10 119.68(10)
C14 C9 C8 116.73(10)
C10 C9 C8 123.60(10)
C11 C10 C9 118.90(11)
C11 C10 H10 120.5
C9 C10 H10 120.5
C10 C11 C12 121.22(11)
C10 C11 H11 119.4
C12 C11 H11 119.4
C13 C12 C11 120.96(11)
C13 C12 H12 119.5
C11 C12 H12 119.5
C12 C13 C14 118.66(11)
C12 C13 H13 120.7
C14 C13 H13 120.7
C13 C14 C9 120.57(10)
C13 C14 C15 123.09(10)
C9 C14 C15 116.33(10)
N2 C15 C14 122.68(10)
N2 C15 H15 118.7
C14 C15 H15 118.7
C17 C16 C21 117.11(10)
C17 C16 C22 121.63(10)
C21 C16 C22 121.15(10)
C18 C17 C16 123.30(11)
C18 C17 N4 115.73(10)
C16 C17 N4 120.91(10)
C17 C18 C19 117.60(11)
C17 C18 H18 121.2
C19 C18 H18 121.2
C20 C19 C18 121.48(11)
C20 C19 Cl2 119.33(10)
C18 C19 Cl2 119.19(10)
C19 C20 C21 119.27(11)
C19 C20 H20 120.4
C21 C20 H20 120.4
C20 C21 C16 121.23(11)
C20 C21 H21 119.4
C16 C21 H21 119.4
O6 C22 O5 124.94(11)
O6 C22 C16 121.65(11)
O5 C22 C16 113.39(10)
N6 C23 C24 124.46(11)
N6 C23 H23 117.8
C24 C23 H23 117.8
C29 C24 C25 119.65(10)
C29 C24 C23 116.52(10)
C25 C24 C23 123.82(11)
C26 C25 C24 119.30(11)
C26 C25 H25 120.4
C24 C25 H25 120.4
C25 C26 C27 120.92(11)
C25 C26 H26 119.5
C27 C26 H26 119.5
C28 C27 C26 120.73(11)
C28 C27 H27 119.6
C26 C27 H27 119.6
C27 C28 C29 119.11(11)
C27 C28 H28 120.4
C29 C28 H28 120.4
C24 C29 C28 120.28(10)
C24 C29 C30 116.37(10)
C28 C29 C30 123.33(11)
N5 C30 C29 123.25(11)
N5 C30 H30 118.4
C29 C30 H30 118.4

loop_
_geom_bond_atom_site_label_1
_geom_bond_atom_site_label_2
_geom_bond_distance
Cl1 C4 1.7296(13)
Cl2 C19 1.7304(12)
O1 C7 1.3015(15)
O1 H1 0.849(18)
O2 C7 1.2097(15)
O3 N1 1.2222(17)
O4 N1 1.1911(16)
O5 C22 1.3059(15)
O5 H5A 0.865(18)
O6 C22 1.2068(15)
O7 N4 1.2115(16)
O8 N4 1.2074(14)
N1 C2 1.4774(15)
N2 C15 1.3079(16)
N2 N3 1.3763(14)
N2 H2 0.87(2)
N3 C8 1.3092(15)
N4 C17 1.4761(15)
N5 C30 1.3089(16)
N5 N6 1.3773(15)
N5 H5B 0.89(2)
N6 C23 1.3084(16)
C1 C2 1.3911(16)
C1 C6 1.3965(15)
C1 C7 1.5051(15)
C2 C3 1.3808(16)
C3 C4 1.3877(18)
C3 H3 0.9500
C4 C5 1.3826(19)
C5 C6 1.3905(16)
C5 H5 0.9500
C6 H6 0.9500
C8 C9 1.4242(15)
C8 H8 0.9500
C9 C14 1.4096(15)
C9 C10 1.4108(15)
C10 C11 1.3728(17)
C10 H10 0.9500
C11 C12 1.4060(18)
C11 H11 0.9500
C12 C13 1.3737(17)
C12 H12 0.9500
C13 C14 1.4079(16)
C13 H13 0.9500
C14 C15 1.4191(15)
C15 H15 0.9500
C16 C17 1.3937(16)
C16 C21 1.3967(15)
C16 C22 1.5057(15)
C17 C18 1.3812(16)
C18 C19 1.3894(18)
C18 H18 0.9500
C19 C20 1.3848(18)
C20 C21 1.3897(16)
C20 H20 0.9500
C21 H21 0.9500
C23 C24 1.4276(16)
C23 H23 0.9500
C24 C29 1.4072(15)
C24 C25 1.4105(16)
C25 C26 1.3738(18)
C25 H25 0.9500
C26 C27 1.4103(18)
C26 H26 0.9500
C27 C28 1.3714(17)
C27 H27 0.9500
C28 C29 1.4119(16)
C28 H28 0.9500
C29 C30 1.4159(15)
C30 H30 0.9500

loop_
_geom_hbond_atom_site_label_D
_geom_hbond_atom_site_label_H
_geom_hbond_atom_site_label_A
_geom_hbond_site_symmetry_A
_geom_hbond_distance_DH
_geom_hbond_distance_HA
_geom_hbond_distance_DA
_geom_hbond_angle_DHA
_geom_hbond_publ_flag
O1 H1 N2 . 0.849(19) 1.719(19) 2.5655(13) 175(3) y
O5 H5A N5 . 0.864(19) 1.747(19) 2.6081(13) 174(2) y
N2 H2 O1 . 0.88(3) 1.70(3) 2.5655(13) 171(6) y
N5 H5B O5 . 0.89(3) 1.73(3) 2.6081(13) 170(6) y
C10 H10 O7 1_655 0.95 2.56 3.4371(18) 153 y
C15 H15 O2 . 0.95 2.52 3.1832(16) 127 y
C15 H15 O8 3_566 0.95 2.54 3.1627(17) 124 y
C25 H25 O3 . 0.95 2.47 3.3602(19) 157 y
C30 H30 O6 . 0.95 2.57 3.2026(16) 124 y

loop_
_geom_torsion_atom_site_label_1
_geom_torsion_atom_site_label_2
_geom_torsion_atom_site_label_3
_geom_torsion_atom_site_label_4
_geom_torsion
C15 N2 N3 C8 -1.41(18)
C30 N5 N6 C23 -0.41(19)
C6 C1 C2 C3 0.98(17)
C7 C1 C2 C3 -178.01(12)
C6 C1 C2 N1 -177.55(11)
C7 C1 C2 N1 3.45(17)
O4 N1 C2 C3 79.00(17)
O3 N1 C2 C3 -97.57(15)
O4 N1 C2 C1 -102.36(16)
O3 N1 C2 C1 81.07(16)
C1 C2 C3 C4 -0.15(19)
N1 C2 C3 C4 178.47(11)
C2 C3 C4 C5 -0.93(19)
C2 C3 C4 Cl1 179.65(10)
C3 C4 C5 C6 1.1(2)
Cl1 C4 C5 C6 -179.47(10)
C4 C5 C6 C1 -0.22(19)
C2 C1 C6 C5 -0.79(17)
C7 C1 C6 C5 178.21(11)
C2 C1 C7 O2 -1.73(19)
C6 C1 C7 O2 179.31(13)
C2 C1 C7 O1 177.63(11)
C6 C1 C7 O1 -1.32(17)
N2 N3 C8 C9 0.11(18)
N3 C8 C9 C14 1.81(18)
N3 C8 C9 C10 -178.63(12)
C14 C9 C10 C11 0.46(17)
C8 C9 C10 C11 -179.09(11)
C9 C10 C11 C12 0.66(19)
C10 C11 C12 C13 -1.1(2)
C11 C12 C13 C14 0.32(19)
C12 C13 C14 C9 0.80(17)
C12 C13 C14 C15 -178.39(12)
C10 C9 C14 C13 -1.20(17)
C8 C9 C14 C13 178.38(11)
C10 C9 C14 C15 178.04(11)
C8 C9 C14 C15 -2.38(15)
N3 N2 C15 C14 0.70(18)
C13 C14 C15 N2 -179.50(11)
C9 C14 C15 N2 1.27(17)
C21 C16 C17 C18 -1.25(18)
C22 C16 C17 C18 174.87(11)
C21 C16 C17 N4 175.93(10)
C22 C16 C17 N4 -7.94(17)
O8 N4 C17 C18 -65.48(15)
O7 N4 C17 C18 111.16(14)
O8 N4 C17 C16 117.13(13)
O7 N4 C17 C16 -66.22(17)
C16 C17 C18 C19 1.25(18)
N4 C17 C18 C19 -176.07(10)
C17 C18 C19 C20 -0.43(18)
C17 C18 C19 Cl2 178.47(9)
C18 C19 C20 C21 -0.31(19)
Cl2 C19 C20 C21 -179.21(10)
C19 C20 C21 C16 0.29(19)
C17 C16 C21 C20 0.45(18)
C22 C16 C21 C20 -175.70(11)
C17 C16 C22 O6 -17.0(2)
C21 C16 C22 O6 158.95(15)
C17 C16 C22 O5 164.43(12)
C21 C16 C22 O5 -19.60(17)
N5 N6 C23 C24 0.9(2)
N6 C23 C24 C29 -0.65(19)
N6 C23 C24 C25 178.23(13)
C29 C24 C25 C26 0.12(18)
C23 C24 C25 C26 -178.72(12)
C24 C25 C26 C27 -0.2(2)
C25 C26 C27 C28 0.3(2)
C26 C27 C28 C29 -0.34(19)
C25 C24 C29 C28 -0.15(17)
C23 C24 C29 C28 178.77(11)
C25 C24 C29 C30 -178.94(11)
C23 C24 C29 C30 -0.02(16)
C27 C28 C29 C24 0.26(17)
C27 C28 C29 C30 178.96(12)
N6 N5 C30 C29 -0.2(2)
C24 C29 C30 N5 0.44(18)
C28 C29 C30 N5 -178.31(12)
